data_4318943
loop_
_publ_author_name
'Yu, Ru-Ching'
'Hung, Chen-Hsiung'
'Huang, Jui-Hsien'
'Lee, Horng-Yi'
'Chen, Jwu-Ting'

_publ_section_title
;
 Four- and Five-Coordinate Aluminum Ketiminate Complexes:
 Synthesis, Characterization, and Ring-Opening Polymerization
;
_journal_coden_ASTM INOCAJ
_journal_issue 24
_journal_name_full 'Inorganic Chemistry'
_journal_page_first 6450
_journal_page_last 6455
_journal_paper_doi 10.1021/ic025785j
_journal_volume 41
_journal_year 2002
_chemical_formula_sum 'C21 H34 Al N O'
_chemical_formula_weight 343.47
_space_group_IT_number 14
_symmetry_cell_setting monoclinic
_symmetry_space_group_name_Hall '-P 2yn'
_symmetry_space_group_name_H-M 'P 1 21/n 1'
_atom_sites_solution_hydrogens geom
_atom_sites_solution_primary direct
_atom_sites_solution_secondary difmap
_audit_creation_method SHELXL-97
_cell_angle_alpha 90.00
_cell_angle_beta 95.002(9)
_cell_angle_gamma 90.00
_cell_formula_units_Z 4
_cell_length_a 10.188(5)
_cell_length_b 20.722(10)
_cell_length_c 10.400(5)
_cell_measurement_temperature 293(2)
_cell_volume 2187.2(18)
_computing_structure_refinement 'SHELXL-97 (Sheldrick, 1997)'
_computing_structure_solution 'SHELXS-97 (Sheldrick, 1990)'
_diffrn_ambient_temperature 293(2)
_diffrn_measured_fraction_theta_full 0.983
_diffrn_measured_fraction_theta_max 0.983
_diffrn_radiation_monochromator graphite
_diffrn_radiation_source 'fine-focus sealed tube'
_diffrn_radiation_type MoK\a
_diffrn_radiation_wavelength 0.71073
_diffrn_reflns_av_R_equivalents 0.0997
_diffrn_reflns_av_sigmaI/netI 0.1639
_diffrn_reflns_limit_h_max 12
_diffrn_reflns_limit_h_min -13
_diffrn_reflns_limit_k_max 20
_diffrn_reflns_limit_k_min -26
_diffrn_reflns_limit_l_max 13
_diffrn_reflns_limit_l_min -13
_diffrn_reflns_number 13657
_diffrn_reflns_theta_full 27.61
_diffrn_reflns_theta_max 27.61
_diffrn_reflns_theta_min 1.97
_exptl_absorpt_coefficient_mu 0.099
_exptl_crystal_density_diffrn 1.043
_exptl_crystal_density_method 'not measured'
_exptl_crystal_F_000 752
_refine_diff_density_max 0.289
_refine_diff_density_min -0.399
_refine_diff_density_rms 0.047
_refine_ls_extinction_method none
_refine_ls_goodness_of_fit_ref 0.711
_refine_ls_hydrogen_treatment mixed
_refine_ls_matrix_type full
_refine_ls_number_parameters 225
_refine_ls_number_reflns 4997
_refine_ls_number_restraints 0
_refine_ls_restrained_S_all 0.711
_refine_ls_R_factor_all 0.1532
_refine_ls_R_factor_gt 0.0589
_refine_ls_shift/su_max 0.001
_refine_ls_shift/su_mean 0.000
_refine_ls_structure_factor_coef Fsqd
_refine_ls_weighting_details 'calc w=1/[\s^2^(Fo^2^)+(0.0545P)^2^+0.0000P] where P=(Fo^2^+2Fc^2^)/3'
_refine_ls_weighting_scheme calc
_refine_ls_wR_factor_gt 0.1147
_refine_ls_wR_factor_ref 0.1371
_reflns_number_gt 1627
_reflns_number_total 4997
_reflns_threshold_expression >2sigma(I)
_cod_data_source_file ic025785j_s2.cif
_cod_data_source_block hjh047m
_cod_database_code 4318943

loop_
_symmetry_equiv_pos_as_xyz
'x, y, z'
'-x+1/2, y+1/2, -z+1/2'
'-x, -y, -z'
'x-1/2, -y-1/2, z-1/2'

loop_
_atom_site_label
_atom_site_type_symbol
_atom_site_fract_x
_atom_site_fract_y
_atom_site_fract_z
_atom_site_U_iso_or_equiv
_atom_site_adp_type
_atom_site_occupancy
_atom_site_symmetry_multiplicity
_atom_site_calc_flag
_atom_site_refinement_flags
_atom_site_disorder_assembly
_atom_site_disorder_group
Al1 Al 0.72809(8) 0.17130(4) 0.48367(7) 0.0553(3) Uani 1 1 d . . .
N1 N 0.63036(18) 0.17926(11) 0.63688(17) 0.0459(5) Uani 1 1 d . . .
O1 O 0.80539(17) 0.24854(9) 0.50377(16) 0.0622(5) Uani 1 1 d . . .
C1 C 0.7564(3) 0.29881(15) 0.5581(3) 0.0577(7) Uani 1 1 d . . .
C2 C 0.6583(3) 0.29449(14) 0.6391(2) 0.0607(8) Uani 1 1 d . . .
H2 H 0.6247 0.3330 0.6683 0.073 Uiso 1 1 calc R . .
C3 C 0.6031(2) 0.23626(14) 0.6830(2) 0.0517(7) Uani 1 1 d . . .
C4 C 0.8174(3) 0.36180(15) 0.5299(3) 0.0881(10) Uani 1 1 d . . .
H4A H 0.9097 0.3606 0.5577 0.132 Uiso 1 1 calc R . .
H4B H 0.7759 0.3955 0.5751 0.132 Uiso 1 1 calc R . .
H4C H 0.8059 0.3700 0.4388 0.132 Uiso 1 1 calc R . .
C5 C 0.5128(3) 0.24351(14) 0.7904(3) 0.0794(10) Uani 1 1 d . . .
H5A H 0.4916 0.2016 0.8221 0.119 Uiso 1 1 calc R . .
H5B H 0.4333 0.2650 0.7577 0.119 Uiso 1 1 calc R . .
H5C H 0.5562 0.2685 0.8593 0.119 Uiso 1 1 calc R . .
C6 C 0.5821(3) 0.12143(12) 0.6971(2) 0.0498(7) Uani 1 1 d . . .
C7 C 0.6630(3) 0.09306(15) 0.7975(2) 0.0603(8) Uani 1 1 d . . .
C8 C 0.6146(3) 0.03767(15) 0.8533(3) 0.0734(9) Uani 1 1 d . . .
H8 H 0.6667 0.0169 0.9186 0.088 Uiso 1 1 calc R . .
C9 C 0.4943(4) 0.01309(16) 0.8155(3) 0.0834(10) Uani 1 1 d . . .
H9 H 0.4637 -0.0230 0.8569 0.100 Uiso 1 1 calc R . .
C10 C 0.4168(3) 0.04146(15) 0.7156(3) 0.0726(9) Uani 1 1 d . . .
H10 H 0.3355 0.0236 0.6880 0.087 Uiso 1 1 calc R . .
C11 C 0.4602(3) 0.09686(14) 0.6561(2) 0.0568(7) Uani 1 1 d . . .
C12 C 0.7957(3) 0.11929(17) 0.8471(3) 0.0786(10) Uani 1 1 d . . .
H12 H 0.8211 0.1515 0.7848 0.094 Uiso 1 1 calc R . .
C13 C 0.7874(4) 0.1538(2) 0.9761(3) 0.1285(15) Uani 1 1 d . . .
H13A H 0.7239 0.1880 0.9654 0.193 Uiso 1 1 calc R . .
H13B H 0.8721 0.1714 1.0048 0.193 Uiso 1 1 calc R . .
H13C H 0.7609 0.1236 1.0389 0.193 Uiso 1 1 calc R . .
C14 C 0.9039(3) 0.0677(2) 0.8593(3) 0.1300(15) Uani 1 1 d . . .
H14A H 0.8859 0.0374 0.9254 0.195 Uiso 1 1 calc R . .
H14B H 0.9876 0.0878 0.8814 0.195 Uiso 1 1 calc R . .
H14C H 0.9059 0.0454 0.7785 0.195 Uiso 1 1 calc R . .
C15 C 0.3692(3) 0.12616(16) 0.5486(3) 0.0762(9) Uani 1 1 d . . .
H15 H 0.4150 0.1631 0.5142 0.091 Uiso 1 1 calc R . .
C16 C 0.2413(3) 0.1516(2) 0.5993(4) 0.1295(15) Uani 1 1 d . . .
H16A H 0.1936 0.1163 0.6327 0.194 Uiso 1 1 calc R . .
H16B H 0.1880 0.1719 0.5300 0.194 Uiso 1 1 calc R . .
H16C H 0.2627 0.1825 0.6666 0.194 Uiso 1 1 calc R . .
C17 C 0.3367(4) 0.07970(19) 0.4386(3) 0.1150(13) Uani 1 1 d . . .
H17A H 0.4168 0.0627 0.4098 0.173 Uiso 1 1 calc R . .
H17B H 0.2884 0.1019 0.3686 0.173 Uiso 1 1 calc R . .
H17C H 0.2843 0.0449 0.4674 0.173 Uiso 1 1 calc R . .
C18 C 0.8519(3) 0.09993(15) 0.5010(3) 0.0820(10) Uani 1 1 d . . .
H18A H 0.9261 0.1131 0.5599 0.098 Uiso 1 1 calc R . .
H18B H 0.8092 0.0643 0.5411 0.098 Uiso 1 1 calc R . .
C19 C 0.9061(3) 0.07467(16) 0.3770(3) 0.1050(12) Uani 1 1 d . . .
H19A H 0.8345 0.0676 0.3123 0.157 Uiso 1 1 calc R . .
H19B H 0.9521 0.0348 0.3951 0.157 Uiso 1 1 calc R . .
H19C H 0.9656 0.1059 0.3463 0.157 Uiso 1 1 calc R . .
C20 C 0.6186(3) 0.17654(18) 0.3206(3) 0.0859(10) Uani 1 1 d . . .
H20A H 0.6759 0.1736 0.2512 0.103 Uiso 1 1 calc R . .
H20B H 0.5615 0.1390 0.3144 0.103 Uiso 1 1 calc R . .
C21 C 0.5326(3) 0.23622(19) 0.2972(3) 0.1088(13) Uani 1 1 d . . .
H21A H 0.4586 0.2336 0.3482 0.163 Uiso 1 1 calc R . .
H21B H 0.5016 0.2386 0.2074 0.163 Uiso 1 1 calc R . .
H21C H 0.5832 0.2741 0.3211 0.163 Uiso 1 1 calc R . .

loop_
_atom_site_aniso_label
_atom_site_aniso_U_11
_atom_site_aniso_U_22
_atom_site_aniso_U_33
_atom_site_aniso_U_23
_atom_site_aniso_U_13
_atom_site_aniso_U_12
Al1 0.0509(5) 0.0601(6) 0.0565(5) -0.0038(4) 0.0145(4) -0.0048(5)
N1 0.0396(12) 0.0468(14) 0.0516(12) -0.0039(10) 0.0065(9) -0.0020(11)
O1 0.0612(13) 0.0550(14) 0.0731(13) -0.0015(10) 0.0213(9) -0.0097(10)
C1 0.0595(19) 0.052(2) 0.0611(18) 0.0001(14) 0.0004(15) -0.0072(16)
C2 0.0629(19) 0.0465(19) 0.074(2) -0.0023(14) 0.0147(15) -0.0016(16)
C3 0.0463(17) 0.0522(19) 0.0577(17) -0.0057(14) 0.0096(13) -0.0017(15)
C4 0.102(3) 0.057(2) 0.109(3) -0.0017(19) 0.0291(19) -0.028(2)
C5 0.091(2) 0.068(2) 0.085(2) -0.0151(17) 0.0433(18) -0.0051(18)
C6 0.0507(17) 0.0467(18) 0.0540(17) -0.0029(13) 0.0165(13) -0.0069(15)
C7 0.065(2) 0.066(2) 0.0510(17) -0.0007(15) 0.0116(15) -0.0017(17)
C8 0.089(3) 0.062(2) 0.071(2) 0.0088(16) 0.0151(18) 0.005(2)
C9 0.107(3) 0.068(2) 0.080(2) 0.0035(18) 0.036(2) -0.015(2)
C10 0.070(2) 0.064(2) 0.086(2) -0.0019(18) 0.0179(18) -0.0146(18)
C11 0.0530(18) 0.0533(19) 0.0662(19) -0.0034(14) 0.0166(14) -0.0095(16)
C12 0.066(2) 0.105(3) 0.063(2) 0.0134(18) -0.0042(16) -0.003(2)
C13 0.116(3) 0.180(5) 0.086(3) -0.034(3) -0.012(2) -0.030(3)
C14 0.082(3) 0.171(4) 0.134(3) 0.026(3) -0.009(2) 0.030(3)
C15 0.057(2) 0.089(3) 0.082(2) 0.0064(19) -0.0001(17) -0.0179(19)
C16 0.070(3) 0.162(4) 0.155(4) 0.007(3) 0.003(2) 0.034(3)
C17 0.119(3) 0.130(4) 0.092(3) -0.011(2) -0.015(2) -0.030(3)
C18 0.081(2) 0.068(2) 0.102(2) -0.0042(18) 0.0370(18) 0.0052(18)
C19 0.103(3) 0.071(3) 0.149(3) -0.019(2) 0.059(2) 0.003(2)
C20 0.083(2) 0.114(3) 0.062(2) -0.0111(19) 0.0126(16) -0.015(2)
C21 0.097(3) 0.128(4) 0.096(3) 0.020(2) -0.019(2) -0.001(3)

loop_
_atom_type_symbol
_atom_type_description
_atom_type_scat_dispersion_real
_atom_type_scat_dispersion_imag
_atom_type_scat_source
C C 0.0033 0.0016 'International Tables Vol C Tables 4.2.6.8 and 6.1.1.4'
H H 0.0000 0.0000 'International Tables Vol C Tables 4.2.6.8 and 6.1.1.4'
N N 0.0061 0.0033 'International Tables Vol C Tables 4.2.6.8 and 6.1.1.4'
O O 0.0106 0.0060 'International Tables Vol C Tables 4.2.6.8 and 6.1.1.4'
Al Al 0.0645 0.0514 'International Tables Vol C Tables 4.2.6.8 and 6.1.1.4'

loop_
_geom_angle_atom_site_label_1
_geom_angle_atom_site_label_2
_geom_angle_atom_site_label_3
_geom_angle
_geom_angle_site_symmetry_1
_geom_angle_site_symmetry_3
_geom_angle_publ_flag
O1 Al1 C18 113.27(12) . . ?
O1 Al1 C20 105.35(13) . . ?
C18 Al1 C20 116.15(15) . . ?
O1 Al1 N1 94.56(9) . . ?
C18 Al1 N1 111.17(11) . . ?
C20 Al1 N1 114.19(12) . . ?
C3 N1 C6 119.5(2) . . ?
C3 N1 Al1 120.77(18) . . ?
C6 N1 Al1 119.67(16) . . ?
C1 O1 Al1 125.72(17) . . ?
O1 C1 C2 122.9(3) . . ?
O1 C1 C4 115.7(2) . . ?
C2 C1 C4 121.4(3) . . ?
C1 C2 C3 125.8(3) . . ?
N1 C3 C2 122.9(2) . . ?
N1 C3 C5 121.3(3) . . ?
C2 C3 C5 115.8(2) . . ?
C11 C6 C7 122.1(3) . . ?
C11 C6 N1 120.0(2) . . ?
C7 C6 N1 117.8(2) . . ?
C8 C7 C6 116.6(3) . . ?
C8 C7 C12 119.6(3) . . ?
C6 C7 C12 123.8(3) . . ?
C9 C8 C7 122.2(3) . . ?
C8 C9 C10 120.1(3) . . ?
C9 C10 C11 120.2(3) . . ?
C6 C11 C10 118.7(3) . . ?
C6 C11 C15 123.9(3) . . ?
C10 C11 C15 117.4(3) . . ?
C7 C12 C13 110.7(2) . . ?
C7 C12 C14 113.2(3) . . ?
C13 C12 C14 110.4(3) . . ?
C17 C15 C11 112.5(3) . . ?
C17 C15 C16 110.0(3) . . ?
C11 C15 C16 111.5(3) . . ?
C19 C18 Al1 117.4(2) . . ?
C21 C20 Al1 117.5(2) . . ?

loop_
_geom_bond_atom_site_label_1
_geom_bond_atom_site_label_2
_geom_bond_distance
_geom_bond_site_symmetry_2
_geom_bond_publ_flag
Al1 O1 1.788(2) . ?
Al1 C18 1.942(3) . ?
Al1 C20 1.950(3) . ?
Al1 N1 1.958(2) . ?
N1 C3 1.314(3) . ?
N1 C6 1.457(3) . ?
O1 C1 1.305(3) . ?
C1 C2 1.365(3) . ?
C1 C4 1.486(4) . ?
C2 C3 1.423(3) . ?
C3 C5 1.515(3) . ?
C6 C11 1.375(3) . ?
C6 C7 1.402(3) . ?
C7 C8 1.396(4) . ?
C7 C12 1.506(4) . ?
C8 C9 1.354(4) . ?
C9 C10 1.380(4) . ?
C10 C11 1.394(4) . ?
C11 C15 1.516(4) . ?
C12 C13 1.528(4) . ?
C12 C14 1.534(4) . ?
C15 C17 1.510(4) . ?
C15 C16 1.540(4) . ?
C18 C19 1.538(4) . ?
C20 C21 1.523(4) . ?
